data_1504680
loop_
_publ_author_name
'Yao, Jiayao'
'Xiao, Zuo'
'Gan, Liangbing'
'Yang, Dazhi'
'Wang, Zheming'

_publ_section_title
;
 Towards the rational synthesis of norfullerenes. controlled deletion of
 one carbon atom from C60 and preparation of
 2,5,9-trioxo-1-nor(C60-Ih)[5,6]fullerene C59(O)3 derivatives.
;
_journal_issue 10
_journal_name_full 'Organic letters'
_journal_page_first 2003
_journal_page_last 2006
_journal_paper_doi 10.1021/ol800611r
_journal_volume 10
_journal_year 2008
_chemical_formula_sum 'C69.5 H20.5 Cl3 O7.25 S3'
_chemical_formula_weight 1173.89
_chemical_name_systematic
; 
 ? 
;
_space_group_IT_number 2
_symmetry_cell_setting triclinic
_symmetry_space_group_name_Hall '-P 1'
_symmetry_space_group_name_H-M 'P -1'
_atom_sites_solution_hydrogens geom
_atom_sites_solution_primary direct
_atom_sites_solution_secondary difmap
_audit_creation_method SHELXL-97
_cell_angle_alpha 93.8951(5)
_cell_angle_beta 103.8867(6)
_cell_angle_gamma 109.0599(5)
_cell_formula_units_Z 4
_cell_length_a 13.6485(2)
_cell_length_b 19.0886(3)
_cell_length_c 20.2523(3)
_cell_measurement_reflns_used 40096
_cell_measurement_temperature 200
_cell_measurement_theta_max 26.022
_cell_measurement_theta_min 3.395
_cell_volume 4779.38(13)
_computing_cell_refinement 'HKL Scalepack (Otwinowski & Minor, 1997)'
_computing_data_collection 'KappaCCD (Nonius B. V., 1998)'
_computing_data_reduction 'HKL Denzo (Otwinowski & Minor, 1997) & maXus (Mackay et al., 1998)'
_computing_molecular_graphics 'Bruker SHELXTL V5.1 (Sheldrick, 1998)'
_computing_publication_material 'SHELXL-97 (Sheldrick, 1997)'
_computing_structure_refinement 'SHELXL-97 (Sheldrick, 1997)'
_computing_structure_solution 'SHELXS-97 (Sheldrick, 1997)'
_diffrn_ambient_temperature 200
_diffrn_detector_area_resol_mean 9
_diffrn_measured_fraction_theta_full 0.994
_diffrn_measured_fraction_theta_max 0.994
_diffrn_measurement_device_type 'NONIUS KappaCCD'
_diffrn_measurement_method CCD
_diffrn_radiation_monochromator graphite
_diffrn_radiation_source 'fine-focus sealed tube'
_diffrn_radiation_type MoK\a
_diffrn_radiation_wavelength 0.71073
_diffrn_reflns_av_R_equivalents 0.0616
_diffrn_reflns_av_sigmaI/netI 0.0840
_diffrn_reflns_limit_h_max 16
_diffrn_reflns_limit_h_min -16
_diffrn_reflns_limit_k_max 23
_diffrn_reflns_limit_k_min -23
_diffrn_reflns_limit_l_max 25
_diffrn_reflns_limit_l_min -25
_diffrn_reflns_number 73677
_diffrn_reflns_theta_full 26.04
_diffrn_reflns_theta_max 26.04
_diffrn_reflns_theta_min 3.40
_diffrn_standards_decay_% none
_exptl_absorpt_coefficient_mu 0.391
_exptl_absorpt_correction_T_max 0.946
_exptl_absorpt_correction_T_min 0.856
_exptl_absorpt_correction_type multi-scan
_exptl_absorpt_process_details
;
multi-scan from symmetry-related measurements 
 Sortav (Blessing 1995, 1997)
;
_exptl_crystal_colour red
_exptl_crystal_density_diffrn 1.631
_exptl_crystal_density_method 'not measured'
_exptl_crystal_description block
_exptl_crystal_F_000 2378
_exptl_crystal_size_max 0.30
_exptl_crystal_size_mid 0.20
_exptl_crystal_size_min 0.15
_refine_diff_density_max 0.889
_refine_diff_density_min -0.997
_refine_diff_density_rms 0.071
_refine_ls_extinction_method none
_refine_ls_goodness_of_fit_ref 1.033
_refine_ls_hydrogen_treatment constr
_refine_ls_matrix_type full
_refine_ls_number_parameters 1501
_refine_ls_number_reflns 18746
_refine_ls_number_restraints 68
_refine_ls_restrained_S_all 1.048
_refine_ls_R_factor_all 0.1150
_refine_ls_R_factor_gt 0.0609
_refine_ls_shift/su_max 0.001
_refine_ls_shift/su_mean 0.000
_refine_ls_structure_factor_coef Fsqd
_refine_ls_weighting_details 'calc w=1/[\s^2^(Fo^2^)+(0.1048P)^2^+0.0000P] where P=(Fo^2^+2Fc^2^)/3'
_refine_ls_weighting_scheme calc
_refine_ls_wR_factor_gt 0.1652
_refine_ls_wR_factor_ref 0.1842
_reflns_number_gt 10881
_reflns_number_total 18746
_reflns_threshold_expression >2sigma(I)
_cod_data_source_file ol800611r-file005.cif
_cod_data_source_block 07dec20a
_cod_depositor_comments
;
The following automatic conversions were performed:

'_symmetry_cell_setting' value 'Triclinic' changed to 'triclinic'
according to /home/saulius/struct/CIF-dictionaries/cif_core.dic
dictionary named 'cif_core.dic' version 2.4.1 from 2010-06-29.

Automatic conversion script
Id: cif_fix_values 1715 2011-07-08 13:25:40Z adriana 

The following automatic conversions were performed:

'_refine_ls_hydrogen_treatment' value 'constr.' was replaced with the
value 'constr' as specified in the replacement file
'src/cod-tools/trunk/data/replacement-values/replacement_values.lst'.

Automatic conversion script
Id: cif_fix_values 5376 2017-05-30 11:51:03Z andrius 
;
_cod_original_cell_volume 4779.38(12)
_cod_original_formula_sum 'C69.50 H20.50 Cl3 O7.25 S3'
_cod_database_code 1504680

loop_
_symmetry_equiv_pos_as_xyz
'x, y, z'
'-x, -y, -z'

loop_
_atom_site_label
_atom_site_type_symbol
_atom_site_fract_x
_atom_site_fract_y
_atom_site_fract_z
_atom_site_U_iso_or_equiv
_atom_site_adp_type
_atom_site_occupancy
_atom_site_symmetry_multiplicity
_atom_site_calc_flag
_atom_site_refinement_flags
Cl1 Cl 0.24066(8) 0.34840(5) -0.21441(4) 0.0366(2) Uani 1 1 d .
Cl2 Cl -0.01866(7) 0.35053(5) -0.12302(5) 0.0374(2) Uani 1 1 d .
O1 O 0.09996(19) 0.13861(13) -0.21488(12) 0.0343(6) Uani 1 1 d .
O2 O 0.0309(2) 0.03409(12) -0.12882(12) 0.0354(6) Uani 1 1 d .
O3 O -0.06805(19) 0.14040(13) -0.15455(12) 0.0358(6) Uani 1 1 d .
O4 O 0.29690(19) 0.12406(12) -0.19636(11) 0.0326(6) Uani 1 1 d .
O5 O 0.3130(2) 0.17667(13) -0.24691(12) 0.0367(6) Uani 1 1 d .
O6 O -0.14401(18) 0.12973(12) -0.04100(12) 0.0320(6) Uani 1 1 d .
O7 O -0.19411(19) 0.18294(12) -0.07083(13) 0.0357(6) Uani 1 1 d .
C1 C 0.1717(3) 0.17955(18) -0.16671(17) 0.0274(8) Uani 1 1 d .
C2 C 0.2802(3) 0.16530(18) -0.14177(16) 0.0275(8) Uani 1 1 d .
C3 C 0.2922(3) 0.11966(18) -0.08170(17) 0.0267(8) Uani 1 1 d .
C4 C 0.2163(3) 0.07460(17) -0.05445(17) 0.0252(8) Uani 1 1 d .
C5 C 0.0960(3) 0.05806(17) -0.07333(18) 0.0274(8) Uani 1 1 d .
C6 C 0.0766(3) 0.07652(17) -0.00458(17) 0.0269(8) Uani 1 1 d .
C7 C 0.0238(3) 0.12222(17) 0.01304(17) 0.0264(8) Uani 1 1 d .
C8 C -0.0319(3) 0.16829(18) -0.03097(17) 0.0274(8) Uani 1 1 d .
C9 C -0.0093(3) 0.18107(18) -0.10246(18) 0.0262(8) Uani 1 1 d .
C10 C 0.0855(3) 0.25079(18) -0.10254(16) 0.0259(8) Uani 1 1 d .
C11 C 0.1655(3) 0.24991(17) -0.13063(16) 0.0243(8) Uani 1 1 d .
C12 C 0.2594(3) 0.32083(18) -0.12839(16) 0.0283(8) Uani 1 1 d .
C13 C 0.3646(3) 0.30786(18) -0.10613(16) 0.0261(8) Uani 1 1 d .
C14 C 0.3730(3) 0.23875(18) -0.10954(16) 0.0261(8) Uani 1 1 d .
C15 C 0.4527(3) 0.22569(19) -0.05611(18) 0.0291(8) Uani 1 1 d .
C16 C 0.4027(3) 0.15257(18) -0.03895(17) 0.0274(8) Uani 1 1 d .
C17 C 0.4340(3) 0.13920(18) 0.02747(18) 0.0291(8) Uani 1 1 d .
C18 C 0.3531(3) 0.09409(18) 0.05663(18) 0.0300(8) Uani 1 1 d .
C19 C 0.2476(3) 0.06556(17) 0.01687(17) 0.0279(8) Uani 1 1 d .
C20 C 0.1623(3) 0.06666(17) 0.04710(18) 0.0276(8) Uani 1 1 d .
C21 C 0.1874(3) 0.09594(17) 0.11595(18) 0.0311(9) Uani 1 1 d .
C22 C 0.1303(3) 0.14199(18) 0.13512(17) 0.0295(8) Uani 1 1 d .
C23 C 0.0534(3) 0.15623(18) 0.08449(17) 0.0274(8) Uani 1 1 d .
C24 C 0.0459(3) 0.22934(19) 0.08793(18) 0.0308(8) Uani 1 1 d .
C25 C 0.0116(3) 0.24250(18) 0.01865(17) 0.0272(8) Uani 1 1 d .
C26 C 0.0599(3) 0.31146(18) 0.00263(17) 0.0274(8) Uani 1 1 d .
C27 C 0.0833(3) 0.32246(18) -0.06634(17) 0.0273(8) Uani 1 1 d .
C28 C 0.1926(3) 0.38437(17) -0.04516(17) 0.0264(8) Uani 1 1 d .
C29 C 0.2726(3) 0.38345(17) -0.07385(17) 0.0263(8) Uani 1 1 d .
C30 C 0.3830(3) 0.41383(17) -0.03267(17) 0.0274(8) Uani 1 1 d .
C31 C 0.4395(3) 0.36804(18) -0.05231(17) 0.0287(8) Uani 1 1 d .
C32 C 0.5216(3) 0.35673(19) -0.00335(18) 0.0309(8) Uani 1 1 d .
C33 C 0.5275(3) 0.28273(19) -0.00505(18) 0.0306(8) Uani 1 1 d .
C34 C 0.5573(3) 0.26957(19) 0.06496(18) 0.0303(8) Uani 1 1 d .
C35 C 0.5116(3) 0.19900(19) 0.08072(18) 0.0312(8) Uani 1 1 d .
C36 C 0.4779(3) 0.19069(18) 0.14364(17) 0.0306(8) Uani 1 1 d .
C37 C 0.3800(3) 0.12575(18) 0.12864(18) 0.0307(8) Uani 1 1 d .
C38 C 0.2978(3) 0.12653(18) 0.15740(17) 0.0301(8) Uani 1 1 d .
C39 C 0.3097(3) 0.1933(2) 0.20326(17) 0.0328(9) Uani 1 1 d .
C40 C 0.2065(3) 0.20165(19) 0.18990(17) 0.0325(9) Uani 1 1 d .
C41 C 0.2005(3) 0.2736(2) 0.19191(17) 0.0339(9) Uani 1 1 d .
C42 C 0.1189(3) 0.28702(19) 0.14057(18) 0.0308(8) Uani 1 1 d .
C43 C 0.1653(3) 0.36049(19) 0.12343(17) 0.0313(9) Uani 1 1 d .
C44 C 0.1369(3) 0.37099(18) 0.05491(18) 0.0299(8) Uani 1 1 d .
C45 C 0.2189(3) 0.41670(17) 0.02581(17) 0.0282(8) Uani 1 1 d .
C46 C 0.3244(3) 0.44829(17) 0.06590(18) 0.0309(9) Uani 1 1 d .
C47 C 0.4099(3) 0.44727(17) 0.03592(18) 0.0300(8) Uani 1 1 d .
C48 C 0.4940(3) 0.43491(18) 0.08793(18) 0.0317(9) Uani 1 1 d .
C49 C 0.5480(3) 0.38992(19) 0.06832(18) 0.0330(9) Uani 1 1 d .
C50 C 0.5701(3) 0.33602(19) 0.11076(19) 0.0336(9) Uani 1 1 d .
C51 C 0.5373(3) 0.32829(19) 0.17056(17) 0.0331(9) Uani 1 1 d .
C52 C 0.4909(3) 0.2548(2) 0.18717(17) 0.0341(9) Uani 1 1 d .
C53 C 0.4044(3) 0.2556(2) 0.21729(17) 0.0336(9) Uani 1 1 d .
C54 C 0.3984(3) 0.32955(19) 0.21945(17) 0.0328(9) Uani 1 1 d .
C55 C 0.2998(3) 0.33894(19) 0.20695(17) 0.0331(9) Uani 1 1 d .
C56 C 0.2768(3) 0.39275(18) 0.16440(17) 0.0321(9) Uani 1 1 d .
C57 C 0.3553(3) 0.43594(18) 0.13675(17) 0.0306(9) Uani 1 1 d .
C58 C 0.4592(3) 0.42732(18) 0.14943(18) 0.0326(9) Uani 1 1 d .
C59 C 0.4808(3) 0.37493(19) 0.19059(17) 0.0329(9) Uani 1 1 d .
C60 C 0.2959(3) 0.1315(2) -0.31237(18) 0.0395(10) Uani 1 1 d .
C61 C 0.3769(4) 0.0922(2) -0.3044(2) 0.0535(12) Uani 1 1 d .
H61A H 0.4502 0.1295 -0.2877 0.080 Uiso 1 1 calc R
H61B H 0.3683 0.0641 -0.3491 0.080 Uiso 1 1 calc R
H61C H 0.3649 0.0574 -0.2713 0.080 Uiso 1 1 calc R
C62 C 0.1812(3) 0.0765(2) -0.3382(2) 0.0512(11) Uani 1 1 d .
H62A H 0.1311 0.1040 -0.3433 0.077 Uiso 1 1 calc R
H62B H 0.1670 0.0419 -0.3052 0.077 Uiso 1 1 calc R
H62C H 0.1712 0.0480 -0.3829 0.077 Uiso 1 1 calc R
C63 C 0.3177(4) 0.1931(2) -0.3568(2) 0.0584(13) Uani 1 1 d .
H63A H 0.3926 0.2275 -0.3388 0.088 Uiso 1 1 calc R
H63B H 0.2689 0.2209 -0.3559 0.088 Uiso 1 1 calc R
H63C H 0.3055 0.1704 -0.4044 0.088 Uiso 1 1 calc R
C64 C -0.3067(3) 0.1412(2) -0.10530(18) 0.0349(9) Uani 1 1 d .
C65 C -0.3421(3) 0.2036(2) -0.1331(2) 0.0520(11) Uani 1 1 d .
H65A H -0.3042 0.2231 -0.1671 0.078 Uiso 1 1 calc R
H65B H -0.3250 0.2442 -0.0951 0.078 Uiso 1 1 calc R
H65C H -0.4201 0.1839 -0.1550 0.078 Uiso 1 1 calc R
C66 C -0.3631(3) 0.1095(2) -0.0522(2) 0.0423(10) Uani 1 1 d .
H66A H -0.3533 0.1504 -0.0165 0.063 Uiso 1 1 calc R
H66B H -0.3322 0.0739 -0.0311 0.063 Uiso 1 1 calc R
H66C H -0.4403 0.0835 -0.0746 0.063 Uiso 1 1 calc R
C67 C -0.3188(3) 0.0801(2) -0.16288(19) 0.0476(11) Uani 1 1 d .
H67A H -0.2815 0.1031 -0.1960 0.071 Uiso 1 1 calc R
H67B H -0.3955 0.0537 -0.1864 0.071 Uiso 1 1 calc R
H67C H -0.2871 0.0443 -0.1431 0.071 Uiso 1 1 calc R
Cl3 Cl 0.41295(7) 0.27922(5) 0.38742(4) 0.0375(2) Uani 1 1 d .
Cl4 Cl 0.48449(7) 0.09709(5) 0.29074(4) 0.0359(2) Uani 1 1 d .
O8 O 0.6711(2) 0.38762(13) 0.34256(13) 0.0383(6) Uani 1 1 d .
O9 O 0.8845(2) 0.39681(13) 0.35829(13) 0.0408(6) Uani 1 1 d .
O10 O 0.7186(2) 0.26828(13) 0.27910(12) 0.0364(6) Uani 1 1 d .
O11 O 0.71841(19) 0.49074(12) 0.45707(12) 0.0357(6) Uani 1 1 d .
O12 O 0.6009(2) 0.47675(13) 0.43402(13) 0.0379(6) Uani 1 1 d .
O13 O 0.84199(19) 0.17975(13) 0.29184(11) 0.0346(6) Uani 1 1 d .
O14 O 0.74316(19) 0.12169(13) 0.24486(12) 0.0371(6) Uani 1 1 d .
C68 C 0.6718(3) 0.36472(19) 0.39583(18) 0.0292(8) Uani 1 1 d .
C69 C 0.7217(3) 0.41836(18) 0.46646(17) 0.0301(8) Uani 1 1 d .
C70 C 0.8404(3) 0.43254(17) 0.50622(17) 0.0288(8) Uani 1 1 d .
C71 C 0.9195(3) 0.41646(17) 0.48348(17) 0.0287(8) Uani 1 1 d .
C72 C 0.9141(3) 0.37966(18) 0.41351(19) 0.0300(8) Uani 1 1 d .
C73 C 0.9579(3) 0.31812(19) 0.43034(18) 0.0307(8) Uani 1 1 d .
C74 C 0.9143(3) 0.24334(19) 0.40498(17) 0.0287(8) Uani 1 1 d .
C75 C 0.8078(3) 0.19805(19) 0.34950(17) 0.0303(8) Uani 1 1 d .
C76 C 0.7226(3) 0.23640(18) 0.32817(17) 0.0267(8) Uani 1 1 d .
C77 C 0.6393(3) 0.22554(18) 0.36847(16) 0.0261(8) Uani 1 1 d .
C78 C 0.6171(3) 0.28119(18) 0.39827(16) 0.0253(8) Uani 1 1 d .
C79 C 0.5342(3) 0.26719(18) 0.43936(17) 0.0293(8) Uani 1 1 d .
C80 C 0.5804(3) 0.32066(18) 0.50797(17) 0.0268(8) Uani 1 1 d .
C81 C 0.6659(3) 0.38546(18) 0.51998(17) 0.0283(8) Uani 1 1 d .
C82 C 0.7409(3) 0.40902(18) 0.58732(18) 0.0326(9) Uani 1 1 d .
C83 C 0.8477(3) 0.43776(17) 0.57817(18) 0.0305(9) Uani 1 1 d .
C84 C 0.9331(3) 0.42942(18) 0.62579(18) 0.0327(9) Uani 1 1 d .
C85 C 1.0139(3) 0.41093(18) 0.60217(18) 0.0316(9) Uani 1 1 d .
C86 C 1.0033(3) 0.40234(18) 0.53219(18) 0.0313(8) Uani 1 1 d .
C87 C 1.0279(3) 0.34249(19) 0.50070(18) 0.0319(8) Uani 1 1 d .
C88 C 1.0600(3) 0.2936(2) 0.53964(18) 0.0323(9) Uani 1 1 d .
C89 C 1.0169(3) 0.2148(2) 0.51166(19) 0.0334(9) Uani 1 1 d .
C90 C 0.9446(3) 0.19128(19) 0.44695(18) 0.0322(9) Uani 1 1 d .
C91 C 0.8523(3) 0.12174(19) 0.43433(18) 0.0328(9) Uani 1 1 d .
C92 C 0.7646(3) 0.13062(17) 0.38413(17) 0.0278(8) Uani 1 1 d .
C93 C 0.6646(3) 0.10502(17) 0.39274(17) 0.0283(8) Uani 1 1 d .
C94 C 0.5830(3) 0.14337(17) 0.37361(16) 0.0269(8) Uani 1 1 d .
C95 C 0.5320(3) 0.13454(18) 0.43218(17) 0.0298(8) Uani 1 1 d .
C96 C 0.5098(3) 0.19154(19) 0.46293(17) 0.0297(8) Uani 1 1 d .
C97 C 0.5179(3) 0.19914(19) 0.53468(17) 0.0307(8) Uani 1 1 d .
C98 C 0.5621(3) 0.2785(2) 0.56254(18) 0.0316(8) Uani 1 1 d .
C99 C 0.6307(3) 0.3038(2) 0.62939(17) 0.0318(9) Uani 1 1 d .
C100 C 0.7229(3) 0.37032(19) 0.64165(17) 0.0317(9) Uani 1 1 d .
C101 C 0.8120(3) 0.36015(19) 0.68979(17) 0.0320(9) Uani 1 1 d .
C102 C 0.9145(3) 0.38884(19) 0.68247(17) 0.0343(9) Uani 1 1 d .
C103 C 0.9851(3) 0.3451(2) 0.69277(17) 0.0349(9) Uani 1 1 d .
C104 C 1.0475(3) 0.3593(2) 0.64371(18) 0.0364(9) Uani 1 1 d .
C105 C 1.0693(3) 0.3013(2) 0.61236(18) 0.0350(9) Uani 1 1 d .
C106 C 1.0316(3) 0.2272(2) 0.63037(19) 0.0364(9) Uani 1 1 d .
C107 C 0.9995(3) 0.1729(2) 0.56724(19) 0.0356(9) Uani 1 1 d .
C108 C 0.9102(3) 0.10837(19) 0.55637(19) 0.0372(9) Uani 1 1 d .
C109 C 0.8349(3) 0.08128(19) 0.48752(19) 0.0352(9) Uani 1 1 d .
C110 C 0.7280(3) 0.05149(17) 0.49490(19) 0.0350(9) Uani 1 1 d .
C111 C 0.6443(3) 0.06450(17) 0.44881(18) 0.0331(9) Uani 1 1 d .
C112 C 0.5640(3) 0.08334(18) 0.47249(18) 0.0316(9) Uani 1 1 d .
C113 C 0.5686(3) 0.08893(19) 0.54229(19) 0.0354(9) Uani 1 1 d .
C114 C 0.5450(3) 0.14831(19) 0.57414(18) 0.0328(9) Uani 1 1 d .
C115 C 0.6184(3) 0.1743(2) 0.64301(18) 0.0366(9) Uani 1 1 d .
C116 C 0.6601(3) 0.2507(2) 0.66967(17) 0.0351(9) Uani 1 1 d .
C117 C 0.7730(3) 0.2852(2) 0.70743(17) 0.0368(9) Uani 1 1 d .
C118 C 0.8399(3) 0.2430(2) 0.71674(17) 0.0368(9) Uani 1 1 d .
C119 C 0.9471(3) 0.2734(2) 0.70948(17) 0.0361(9) Uani 1 1 d .
C120 C 0.9711(3) 0.2131(2) 0.67737(18) 0.0378(9) Uani 1 1 d .
C121 C 0.8784(3) 0.1454(2) 0.66517(18) 0.0388(10) Uani 1 1 d .
C122 C 0.7969(3) 0.1639(2) 0.68958(17) 0.0365(9) Uani 1 1 d .
C123 C 0.6883(3) 0.1303(2) 0.65327(18) 0.0373(9) Uani 1 1 d .
C124 C 0.6571(3) 0.07641(19) 0.59099(19) 0.0384(10) Uani 1 1 d .
C125 C 0.7351(3) 0.05859(18) 0.56779(18) 0.0369(9) Uani 1 1 d .
C126 C 0.8483(3) 0.09419(19) 0.60560(19) 0.0370(9) Uani 1 1 d .
C127 C 0.5859(3) 0.5396(2) 0.4008(2) 0.0386(9) Uani 1 1 d .
C128 C 0.6337(4) 0.5476(2) 0.3405(2) 0.0529(11) Uani 1 1 d .
H12A H 0.7125 0.5645 0.3575 0.079 Uiso 1 1 calc R
H12B H 0.6130 0.5844 0.3145 0.079 Uiso 1 1 calc R
H12C H 0.6066 0.4990 0.3104 0.079 Uiso 1 1 calc R
C129 C 0.4636(3) 0.5135(2) 0.3776(2) 0.0552(12) Uani 1 1 d .
H12D H 0.4356 0.5089 0.4179 0.083 Uiso 1 1 calc R
H12E H 0.4348 0.4646 0.3477 0.083 Uiso 1 1 calc R
H12F H 0.4414 0.5501 0.3520 0.083 Uiso 1 1 calc R
C130 C 0.6335(4) 0.6101(2) 0.4527(2) 0.0546(12) Uani 1 1 d .
H13A H 0.6004 0.6027 0.4909 0.082 Uiso 1 1 calc R
H13B H 0.6197 0.6515 0.4308 0.082 Uiso 1 1 calc R
H13C H 0.7115 0.6222 0.4705 0.082 Uiso 1 1 calc R
C131 C 0.7629(3) 0.1142(2) 0.17803(17) 0.0345(9) Uani 1 1 d .
C132 C 0.7847(4) 0.1883(2) 0.1508(2) 0.0492(11) Uani 1 1 d .
H13D H 0.7231 0.2048 0.1478 0.074 Uiso 1 1 calc R
H13E H 0.7953 0.1818 0.1049 0.074 Uiso 1 1 calc R
H13F H 0.8498 0.2261 0.1820 0.074 Uiso 1 1 calc R
C133 C 0.6556(3) 0.0545(2) 0.13745(19) 0.0456(10) Uani 1 1 d .
H13G H 0.6457 0.0082 0.1573 0.068 Uiso 1 1 calc R
H13H H 0.6555 0.0447 0.0893 0.068 Uiso 1 1 calc R
H13I H 0.5966 0.0723 0.1396 0.068 Uiso 1 1 calc R
C134 C 0.8556(3) 0.0856(2) 0.1835(2) 0.0474(11) Uani 1 1 d .
H13J H 0.8384 0.0378 0.2011 0.071 Uiso 1 1 calc R
H13K H 0.9215 0.1224 0.2150 0.071 Uiso 1 1 calc R
H13L H 0.8667 0.0782 0.1378 0.071 Uiso 1 1 calc R
C135 C 0.0940(7) 0.0975(5) 0.3481(3) 0.148(3) Uani 1 1 d U
H13M H 0.0179 0.0938 0.3399 0.177 Uiso 1 1 calc R
H13N H 0.1342 0.1481 0.3400 0.177 Uiso 1 1 calc R
C136 C 0.0962(4) 0.0433(2) 0.2932(2) 0.0527(12) Uani 1 1 d U
H13O H 0.0629 0.0535 0.2475 0.063 Uiso 1 1 calc R
H13P H 0.0539 -0.0084 0.2977 0.063 Uiso 1 1 calc R
Cl5 Cl 0.1413(2) 0.09554(13) 0.43448(9) 0.1573(10) Uani 1 1 d U
Cl6 Cl 0.22021(15) 0.05034(10) 0.29894(10) 0.1123(6) Uani 1 1 d U
C137 C 0.3347(4) 0.6082(2) 0.1799(2) 0.0597(12) Uani 1 1 d U
S1 S 0.45346(13) 0.64749(9) 0.20881(8) 0.0876(5) Uani 1 1 d U
S2 S 0.20974(14) 0.56635(10) 0.15061(9) 0.1043(6) Uani 1 1 d U
C138 C 0.1388(5) 0.3762(5) 0.3212(3) 0.126(3) Uani 1 1 d U
S3 S 0.1845(2) 0.3276(3) 0.36907(13) 0.247(2) Uani 1 1 d U
S4 S 0.0828(3) 0.41115(19) 0.26799(17) 0.2166(16) Uani 1 1 d U
C139 C -0.1294(15) 0.4327(11) 0.1496(11) 0.342(9) Uani 1 1 d U
S5 S -0.1797(3) 0.4754(2) 0.2038(2) 0.218(2) Uani 0.80 1 d PU
S6 S -0.1751(9) 0.4023(7) 0.1997(5) 0.124(3) Uani 0.20 1 d PU
S7 S -0.1480(5) 0.3891(4) 0.0575(3) 0.359(3) Uani 1 1 d U
O15 O 0.0000 0.5000 0.0000 0.347(11) Uani 1 2 d S

loop_
_atom_site_aniso_label
_atom_site_aniso_U_11
_atom_site_aniso_U_22
_atom_site_aniso_U_33
_atom_site_aniso_U_23
_atom_site_aniso_U_13
_atom_site_aniso_U_12
Cl1 0.0370(6) 0.0478(5) 0.0257(5) 0.0150(4) 0.0082(4) 0.0147(4)
Cl2 0.0347(6) 0.0457(5) 0.0352(5) 0.0073(4) 0.0030(4) 0.0232(4)
O1 0.0285(15) 0.0405(14) 0.0289(14) -0.0037(11) 0.0053(12) 0.0094(12)
O2 0.0317(15) 0.0331(13) 0.0347(15) -0.0035(11) 0.0033(12) 0.0086(12)
O3 0.0256(14) 0.0406(14) 0.0347(15) -0.0036(12) 0.0066(12) 0.0066(12)
O4 0.0422(16) 0.0364(13) 0.0280(13) 0.0078(11) 0.0187(12) 0.0182(12)
O5 0.0465(17) 0.0372(14) 0.0310(14) 0.0083(11) 0.0207(12) 0.0130(12)
O6 0.0189(14) 0.0328(13) 0.0450(15) 0.0084(11) 0.0092(11) 0.0094(11)
O7 0.0229(14) 0.0353(13) 0.0498(16) 0.0089(12) 0.0089(12) 0.0121(11)
C1 0.030(2) 0.0316(19) 0.0242(19) 0.0090(16) 0.0150(17) 0.0092(17)
C2 0.027(2) 0.0332(19) 0.0246(18) 0.0023(15) 0.0104(16) 0.0124(16)
C3 0.028(2) 0.0298(18) 0.0279(19) 0.0019(15) 0.0117(16) 0.0155(16)
C4 0.027(2) 0.0190(17) 0.032(2) 0.0013(14) 0.0115(16) 0.0099(15)
C5 0.030(2) 0.0184(17) 0.035(2) 0.0041(15) 0.0098(18) 0.0090(15)
C6 0.0214(19) 0.0228(17) 0.035(2) 0.0072(15) 0.0107(16) 0.0036(15)
C7 0.0196(19) 0.0252(18) 0.032(2) 0.0059(15) 0.0114(16) 0.0011(15)
C8 0.0173(19) 0.0312(19) 0.032(2) 0.0040(15) 0.0067(15) 0.0074(16)
C9 0.022(2) 0.0283(18) 0.031(2) 0.0045(16) 0.0091(17) 0.0125(16)
C10 0.022(2) 0.0302(18) 0.0235(18) 0.0027(14) 0.0018(15) 0.0100(15)
C11 0.023(2) 0.0307(18) 0.0191(17) 0.0058(14) 0.0037(15) 0.0112(15)
C12 0.029(2) 0.0316(19) 0.0246(18) 0.0092(15) 0.0092(16) 0.0091(16)
C13 0.024(2) 0.0325(19) 0.0234(18) 0.0121(15) 0.0120(15) 0.0068(16)
C14 0.025(2) 0.0317(19) 0.0231(18) 0.0055(14) 0.0133(15) 0.0066(16)
C15 0.023(2) 0.036(2) 0.035(2) 0.0063(16) 0.0147(17) 0.0146(17)
C16 0.025(2) 0.0315(19) 0.033(2) 0.0030(15) 0.0130(16) 0.0158(16)
C17 0.023(2) 0.0323(19) 0.035(2) 0.0060(16) 0.0078(17) 0.0146(16)
C18 0.031(2) 0.0279(19) 0.036(2) 0.0101(16) 0.0084(17) 0.0165(17)
C19 0.032(2) 0.0199(17) 0.035(2) 0.0075(15) 0.0097(17) 0.0117(16)
C20 0.029(2) 0.0185(16) 0.035(2) 0.0068(15) 0.0132(17) 0.0054(15)
C21 0.038(2) 0.0207(17) 0.034(2) 0.0138(15) 0.0140(18) 0.0048(16)
C22 0.033(2) 0.0299(19) 0.0270(19) 0.0112(15) 0.0181(17) 0.0048(17)
C23 0.024(2) 0.0316(19) 0.032(2) 0.0108(15) 0.0186(16) 0.0085(16)
C24 0.029(2) 0.037(2) 0.037(2) 0.0085(17) 0.0229(17) 0.0143(17)
C25 0.024(2) 0.0327(19) 0.029(2) 0.0049(15) 0.0120(16) 0.0124(16)
C26 0.026(2) 0.033(2) 0.0290(19) 0.0063(16) 0.0087(16) 0.0161(16)
C27 0.026(2) 0.0293(18) 0.0287(19) 0.0059(15) 0.0063(16) 0.0133(16)
C28 0.029(2) 0.0214(17) 0.0296(19) 0.0076(14) 0.0059(16) 0.0108(16)
C29 0.031(2) 0.0224(17) 0.0268(19) 0.0099(14) 0.0060(16) 0.0107(16)
C30 0.026(2) 0.0220(17) 0.031(2) 0.0104(15) 0.0098(16) 0.0027(15)
C31 0.025(2) 0.0279(18) 0.033(2) 0.0119(15) 0.0144(17) 0.0042(16)
C32 0.019(2) 0.034(2) 0.035(2) 0.0103(16) 0.0093(16) 0.0021(16)
C33 0.020(2) 0.037(2) 0.038(2) 0.0073(17) 0.0111(17) 0.0116(17)
C34 0.0170(19) 0.037(2) 0.037(2) 0.0093(17) 0.0063(16) 0.0093(16)
C35 0.025(2) 0.039(2) 0.034(2) 0.0096(17) 0.0038(17) 0.0184(17)
C36 0.028(2) 0.032(2) 0.032(2) 0.0087(16) 0.0009(16) 0.0140(17)
C37 0.035(2) 0.0279(19) 0.033(2) 0.0137(15) 0.0068(17) 0.0151(17)
C38 0.036(2) 0.0293(19) 0.0278(19) 0.0134(15) 0.0088(17) 0.0138(17)
C39 0.038(2) 0.039(2) 0.0222(19) 0.0134(16) 0.0087(17) 0.0128(19)
C40 0.043(2) 0.037(2) 0.0227(19) 0.0128(16) 0.0162(17) 0.0149(18)
C41 0.041(2) 0.039(2) 0.0241(19) 0.0028(16) 0.0146(18) 0.0139(19)
C42 0.033(2) 0.033(2) 0.032(2) 0.0021(16) 0.0163(17) 0.0139(17)
C43 0.037(2) 0.033(2) 0.028(2) -0.0014(16) 0.0134(17) 0.0158(17)
C44 0.036(2) 0.0223(18) 0.036(2) 0.0021(15) 0.0110(18) 0.0154(16)
C45 0.033(2) 0.0203(17) 0.034(2) 0.0039(15) 0.0114(17) 0.0112(16)
C46 0.033(2) 0.0171(17) 0.038(2) 0.0004(15) 0.0056(18) 0.0061(16)
C47 0.030(2) 0.0189(17) 0.036(2) 0.0057(15) 0.0080(17) 0.0025(15)
C48 0.028(2) 0.0235(18) 0.035(2) 0.0040(15) 0.0050(17) -0.0002(16)
C49 0.018(2) 0.032(2) 0.035(2) 0.0056(16) -0.0001(16) -0.0054(16)
C50 0.019(2) 0.033(2) 0.039(2) 0.0045(17) 0.0001(17) 0.0032(16)
C51 0.025(2) 0.039(2) 0.025(2) 0.0043(16) -0.0032(16) 0.0046(17)
C52 0.028(2) 0.045(2) 0.0249(19) 0.0091(17) -0.0037(16) 0.0139(18)
C53 0.037(2) 0.041(2) 0.0207(19) 0.0085(16) 0.0037(17) 0.0140(19)
C54 0.038(2) 0.035(2) 0.0183(18) -0.0005(15) 0.0022(17) 0.0090(18)
C55 0.041(2) 0.037(2) 0.0185(18) 0.0005(15) 0.0095(17) 0.0111(19)
C56 0.041(2) 0.0268(18) 0.0254(19) -0.0045(15) 0.0075(18) 0.0109(17)
C57 0.037(2) 0.0203(17) 0.028(2) -0.0032(15) 0.0039(17) 0.0070(16)
C58 0.028(2) 0.0269(19) 0.030(2) -0.0029(16) -0.0007(17) 0.0006(16)
C59 0.031(2) 0.0307(19) 0.0240(19) -0.0025(16) -0.0043(16) 0.0036(17)
C60 0.043(3) 0.053(2) 0.025(2) 0.0019(18) 0.0147(18) 0.017(2)
C61 0.061(3) 0.071(3) 0.046(3) 0.004(2) 0.029(2) 0.037(2)
C62 0.048(3) 0.060(3) 0.038(2) -0.002(2) 0.008(2) 0.014(2)
C63 0.076(4) 0.065(3) 0.036(2) 0.009(2) 0.027(2) 0.019(3)
C64 0.021(2) 0.046(2) 0.036(2) 0.0059(17) 0.0032(17) 0.0125(18)
C65 0.037(3) 0.068(3) 0.061(3) 0.023(2) 0.013(2) 0.029(2)
C66 0.029(2) 0.059(3) 0.043(2) 0.0120(19) 0.0161(19) 0.017(2)
C67 0.039(3) 0.060(3) 0.036(2) -0.001(2) 0.0053(19) 0.013(2)
Cl3 0.0296(5) 0.0528(6) 0.0325(5) 0.0047(4) 0.0047(4) 0.0208(5)
Cl4 0.0334(5) 0.0401(5) 0.0252(5) -0.0011(4) -0.0017(4) 0.0094(4)
O8 0.0502(18) 0.0367(14) 0.0353(15) 0.0133(12) 0.0143(13) 0.0215(13)
O9 0.0440(17) 0.0416(15) 0.0403(16) 0.0149(12) 0.0167(13) 0.0146(13)
O10 0.0415(16) 0.0434(15) 0.0324(14) 0.0117(12) 0.0172(12) 0.0193(13)
O11 0.0325(15) 0.0287(13) 0.0488(16) 0.0078(11) 0.0107(12) 0.0149(11)
O12 0.0316(15) 0.0354(14) 0.0534(16) 0.0133(12) 0.0140(12) 0.0177(12)
O13 0.0294(15) 0.0452(15) 0.0281(13) -0.0041(11) 0.0101(11) 0.0123(12)
O14 0.0333(15) 0.0432(14) 0.0317(14) -0.0036(11) 0.0116(12) 0.0093(12)
C68 0.030(2) 0.033(2) 0.033(2) 0.0105(17) 0.0132(17) 0.0173(17)
C69 0.036(2) 0.0265(18) 0.033(2) 0.0072(15) 0.0104(17) 0.0158(17)
C70 0.029(2) 0.0211(17) 0.033(2) 0.0045(15) 0.0066(17) 0.0055(15)
C71 0.028(2) 0.0201(17) 0.034(2) 0.0063(15) 0.0088(17) 0.0027(15)
C72 0.021(2) 0.0294(19) 0.038(2) 0.0095(17) 0.0105(17) 0.0036(16)
C73 0.025(2) 0.035(2) 0.035(2) 0.0083(16) 0.0158(17) 0.0090(17)
C74 0.027(2) 0.036(2) 0.0286(19) 0.0040(16) 0.0123(16) 0.0159(17)
C75 0.034(2) 0.035(2) 0.0272(19) 0.0022(16) 0.0117(17) 0.0179(17)
C76 0.030(2) 0.0257(18) 0.0234(19) 0.0008(15) 0.0066(16) 0.0101(16)
C77 0.024(2) 0.0311(19) 0.0203(17) 0.0047(14) 0.0020(15) 0.0088(16)
C78 0.0233(19) 0.0293(18) 0.0232(18) 0.0035(14) 0.0051(15) 0.0103(15)
C79 0.026(2) 0.0338(19) 0.0284(19) 0.0037(15) 0.0065(16) 0.0126(16)
C80 0.021(2) 0.036(2) 0.0275(19) 0.0049(16) 0.0079(15) 0.0151(17)
C81 0.027(2) 0.0267(19) 0.031(2) 0.0011(15) 0.0064(16) 0.0117(17)
C82 0.035(2) 0.0294(19) 0.035(2) -0.0036(16) 0.0089(18) 0.0157(17)
C83 0.032(2) 0.0178(17) 0.036(2) -0.0031(15) 0.0046(18) 0.0067(16)
C84 0.032(2) 0.0242(18) 0.032(2) -0.0073(16) 0.0040(17) 0.0028(16)
C85 0.022(2) 0.0245(18) 0.036(2) -0.0039(16) 0.0012(17) -0.0006(16)
C86 0.022(2) 0.0252(18) 0.041(2) 0.0030(16) 0.0079(17) 0.0007(15)
C87 0.0166(19) 0.032(2) 0.041(2) 0.0054(17) 0.0093(17) 0.0007(16)
C88 0.0151(19) 0.042(2) 0.037(2) 0.0039(17) 0.0057(16) 0.0087(17)
C89 0.026(2) 0.040(2) 0.036(2) 0.0021(17) 0.0060(17) 0.0178(17)
C90 0.032(2) 0.038(2) 0.033(2) 0.0035(16) 0.0126(17) 0.0184(18)
C91 0.037(2) 0.036(2) 0.030(2) -0.0013(16) 0.0078(17) 0.0211(18)
C92 0.033(2) 0.0245(18) 0.0266(19) -0.0002(14) 0.0073(16) 0.0133(16)
C93 0.035(2) 0.0218(17) 0.0236(18) -0.0024(14) 0.0021(16) 0.0097(16)
C94 0.028(2) 0.0236(17) 0.0231(18) 0.0001(14) 0.0026(15) 0.0053(15)
C95 0.024(2) 0.0286(19) 0.0279(19) 0.0037(15) 0.0031(16) 0.0014(16)
C96 0.019(2) 0.036(2) 0.0273(19) 0.0024(16) 0.0053(15) 0.0035(16)
C97 0.024(2) 0.039(2) 0.029(2) 0.0105(16) 0.0119(16) 0.0071(17)
C98 0.021(2) 0.042(2) 0.034(2) 0.0038(17) 0.0118(17) 0.0126(17)
C99 0.028(2) 0.043(2) 0.0250(19) 0.0015(16) 0.0115(16) 0.0116(18)
C100 0.036(2) 0.035(2) 0.027(2) -0.0035(16) 0.0125(17) 0.0143(18)
C101 0.036(2) 0.034(2) 0.0224(19) -0.0036(15) 0.0065(17) 0.0090(18)
C102 0.035(2) 0.0292(19) 0.027(2) -0.0054(16) -0.0027(17) 0.0063(17)
C103 0.027(2) 0.043(2) 0.0232(19) -0.0027(16) -0.0031(16) 0.0062(18)
C104 0.026(2) 0.036(2) 0.034(2) -0.0038(17) -0.0034(17) 0.0044(17)
C105 0.021(2) 0.040(2) 0.037(2) 0.0013(17) -0.0020(17) 0.0086(17)
C106 0.028(2) 0.042(2) 0.034(2) 0.0048(18) -0.0060(18) 0.0169(18)
C107 0.032(2) 0.038(2) 0.040(2) 0.0049(18) 0.0017(18) 0.0226(19)
C108 0.046(3) 0.030(2) 0.038(2) 0.0063(17) 0.0018(19) 0.024(2)
C109 0.046(3) 0.0264(19) 0.039(2) 0.0043(17) 0.0096(19) 0.0214(18)
C110 0.044(3) 0.0162(17) 0.040(2) 0.0055(15) 0.0052(19) 0.0091(17)
C111 0.038(2) 0.0158(17) 0.034(2) -0.0015(15) 0.0009(18) 0.0029(16)
C112 0.030(2) 0.0231(18) 0.030(2) 0.0011(15) 0.0063(17) -0.0032(16)
C113 0.030(2) 0.029(2) 0.036(2) 0.0123(16) 0.0088(18) -0.0039(17)
C114 0.022(2) 0.038(2) 0.033(2) 0.0052(17) 0.0138(17) -0.0009(17)
C115 0.035(2) 0.045(2) 0.026(2) 0.0113(17) 0.0157(18) 0.0030(19)
C116 0.038(2) 0.044(2) 0.0212(19) 0.0021(16) 0.0123(17) 0.0092(19)
C117 0.042(3) 0.047(2) 0.0195(19) -0.0002(17) 0.0097(18) 0.014(2)
C118 0.042(3) 0.044(2) 0.0180(19) 0.0056(16) 0.0045(17) 0.010(2)
C119 0.040(3) 0.041(2) 0.0222(19) 0.0038(16) -0.0014(17) 0.0150(19)
C120 0.041(2) 0.044(2) 0.025(2) 0.0093(17) -0.0034(18) 0.019(2)
C121 0.045(3) 0.036(2) 0.031(2) 0.0150(17) -0.0019(18) 0.014(2)
C122 0.038(2) 0.046(2) 0.0235(19) 0.0150(17) 0.0057(18) 0.0119(19)
C123 0.046(3) 0.035(2) 0.031(2) 0.0198(17) 0.0162(19) 0.0087(19)
C124 0.047(3) 0.029(2) 0.033(2) 0.0172(16) 0.0104(19) 0.0047(18)
C125 0.050(3) 0.0232(19) 0.033(2) 0.0136(16) 0.006(2) 0.0098(18)
C126 0.049(3) 0.029(2) 0.034(2) 0.0132(17) 0.002(2) 0.0201(19)
C127 0.041(2) 0.038(2) 0.047(2) 0.0139(18) 0.0152(19) 0.0230(19)
C128 0.064(3) 0.058(3) 0.048(3) 0.022(2) 0.020(2) 0.031(2)
C129 0.048(3) 0.055(3) 0.074(3) 0.018(2) 0.016(2) 0.031(2)
C130 0.068(3) 0.035(2) 0.070(3) 0.007(2) 0.022(3) 0.029(2)
C131 0.037(2) 0.043(2) 0.0253(19) 0.0000(16) 0.0091(17) 0.0173(18)
C132 0.057(3) 0.058(3) 0.037(2) 0.016(2) 0.011(2) 0.025(2)
C133 0.052(3) 0.048(2) 0.035(2) -0.0006(18) 0.011(2) 0.018(2)
C134 0.043(3) 0.057(3) 0.048(3) -0.002(2) 0.015(2) 0.026(2)
C135 0.167(8) 0.151(7) 0.094(5) -0.010(5) 0.039(5) 0.020(6)
C136 0.053(3) 0.042(2) 0.048(2) 0.0200(19) -0.013(2) 0.014(2)
Cl5 0.272(3) 0.1758(19) 0.0806(12) 0.0124(12) 0.0333(15) 0.165(2)
Cl6 0.1095(14) 0.1298(14) 0.1286(14) 0.0729(12) 0.0599(12) 0.0531(11)
C137 0.080(3) 0.061(3) 0.056(3) 0.006(2) 0.023(3) 0.046(3)
S1 0.0832(12) 0.0938(11) 0.0891(11) 0.0136(8) 0.0373(9) 0.0264(9)
S2 0.0954(13) 0.1035(12) 0.1190(13) -0.0273(10) 0.0076(10) 0.0663(10)
C138 0.068(4) 0.248(9) 0.059(4) -0.016(4) 0.030(3) 0.052(5)
S3 0.138(2) 0.584(7) 0.1010(17) 0.078(3) 0.0605(16) 0.208(4)
S4 0.354(5) 0.233(3) 0.163(2) 0.009(2) 0.131(3) 0.195(3)
C139 0.347(19) 0.293(17) 0.361(14) 0.051(11) 0.214(14) -0.001(13)
S5 0.139(3) 0.153(3) 0.249(4) -0.043(3) -0.033(3) -0.019(2)
S6 0.111(8) 0.152(7) 0.087(5) 0.021(6) -0.015(5) 0.047(7)
S7 0.292(6) 0.539(10) 0.305(6) 0.103(6) 0.173(5) 0.150(6)
O15 0.428(19) 0.339(15) 0.250(12) -0.174(11) -0.173(13) 0.341(16)

loop_
_atom_type_symbol
_atom_type_description
_atom_type_scat_dispersion_real
_atom_type_scat_dispersion_imag
_atom_type_scat_source
C C 0.0033 0.0016 'International Tables Vol C Tables 4.2.6.8 and 6.1.1.4'
H H 0.0000 0.0000 'International Tables Vol C Tables 4.2.6.8 and 6.1.1.4'
O O 0.0106 0.0060 'International Tables Vol C Tables 4.2.6.8 and 6.1.1.4'
Cl Cl 0.1484 0.1585 'International Tables Vol C Tables 4.2.6.8 and 6.1.1.4'
S S 0.1246 0.1234 'International Tables Vol C Tables 4.2.6.8 and 6.1.1.4'

loop_
_geom_angle_atom_site_label_1
_geom_angle_atom_site_label_2
_geom_angle_atom_site_label_3
_geom_angle
C2 O4 O5 103.9(2)
C60 O5 O4 106.7(2)
C8 O6 O7 103.5(2)
C64 O7 O6 108.3(2)
O1 C1 C11 122.6(3)
O1 C1 C2 120.7(3)
C11 C1 C2 116.5(3)
O4 C2 C14 113.9(3)
O4 C2 C3 104.2(2)
C14 C2 C3 99.9(3)
O4 C2 C1 110.2(3)
C14 C2 C1 110.6(3)
C3 C2 C1 117.7(3)
C4 C3 C16 118.5(3)
C4 C3 C2 130.7(3)
C16 C3 C2 107.4(3)
C3 C4 C19 119.0(3)
C3 C4 C5 129.1(3)
C19 C4 C5 106.3(3)
O2 C5 C4 128.7(3)
O2 C5 C6 128.3(3)
C4 C5 C6 103.0(3)
C7 C6 C20 119.8(3)
C7 C6 C5 129.3(3)
C20 C6 C5 105.9(3)
C6 C7 C23 118.2(3)
C6 C7 C8 130.0(3)
C23 C7 C8 107.7(3)
O6 C8 C25 112.7(3)
O6 C8 C7 104.8(3)
C25 C8 C7 100.2(3)
O6 C8 C9 109.6(3)
C25 C8 C9 111.0(3)
C7 C8 C9 118.3(3)
O3 C9 C10 122.1(3)
O3 C9 C8 121.1(3)
C10 C9 C8 116.6(3)
C11 C10 C27 122.5(3)
C11 C10 C9 124.0(3)
C27 C10 C9 113.5(3)
C10 C11 C12 122.1(3)
C10 C11 C1 124.4(3)
C12 C11 C1 113.5(3)
C13 C12 C29 102.9(3)
C13 C12 C11 110.5(3)
C29 C12 C11 112.4(3)
C13 C12 Cl1 110.5(2)
C29 C12 Cl1 111.8(2)
C11 C12 Cl1 108.7(2)
C14 C13 C31 120.2(3)
C14 C13 C12 123.8(3)
C31 C13 C12 109.3(3)
C13 C14 C15 118.8(3)
C13 C14 C2 125.1(3)
C15 C14 C2 110.0(3)
C33 C15 C14 122.1(3)
C33 C15 C16 119.8(3)
C14 C15 C16 107.3(3)
C17 C16 C15 119.7(3)
C17 C16 C3 122.4(3)
C15 C16 C3 109.3(3)
C16 C17 C18 118.8(3)
C16 C17 C35 120.3(3)
C18 C17 C35 108.3(3)
C19 C18 C17 118.6(3)
C19 C18 C37 120.7(3)
C17 C18 C37 108.2(3)
C18 C19 C4 122.4(3)
C18 C19 C20 119.7(3)
C4 C19 C20 108.5(3)
C21 C20 C6 122.2(3)
C21 C20 C19 119.7(3)
C6 C20 C19 109.0(3)
C20 C21 C38 120.6(3)
C20 C21 C22 118.1(3)
C38 C21 C22 108.8(3)
C23 C22 C21 119.6(3)
C23 C22 C40 120.6(3)
C21 C22 C40 107.4(3)
C22 C23 C24 119.9(3)
C22 C23 C7 121.8(3)
C24 C23 C7 109.5(3)
C42 C24 C23 119.8(3)
C42 C24 C25 121.8(3)
C23 C24 C25 107.8(3)
C26 C25 C24 118.7(3)
C26 C25 C8 125.0(3)
C24 C25 C8 109.5(3)
C25 C26 C44 120.6(3)
C25 C26 C27 123.1(3)
C44 C26 C27 109.7(3)
C28 C27 C26 101.9(3)
C28 C27 C10 112.4(3)
C26 C27 C10 111.2(3)
C28 C27 Cl2 111.9(2)
C26 C27 Cl2 111.1(2)
C10 C27 Cl2 108.4(2)
C29 C28 C45 119.9(3)
C29 C28 C27 122.1(3)
C45 C28 C27 110.5(3)
C28 C29 C30 119.7(3)
C28 C29 C12 122.8(3)
C30 C29 C12 109.4(3)
C47 C30 C31 120.1(3)
C47 C30 C29 121.0(3)
C31 C30 C29 108.8(3)
C32 C31 C30 120.3(3)
C32 C31 C13 120.9(3)
C30 C31 C13 108.4(3)
C31 C32 C33 118.9(3)
C31 C32 C49 119.7(3)
C33 C32 C49 108.1(3)
C15 C33 C32 118.8(3)
C15 C33 C34 120.5(3)
C32 C33 C34 108.1(3)
C35 C34 C33 119.5(3)
C35 C34 C50 119.9(3)
C33 C34 C50 108.3(3)
C34 C35 C17 120.1(3)
C34 C35 C36 120.4(3)
C17 C35 C36 107.7(3)
C52 C36 C37 120.5(3)
C52 C36 C35 119.1(3)
C37 C36 C35 107.9(3)
C38 C37 C36 120.3(3)
C38 C37 C18 119.3(3)
C36 C37 C18 107.8(3)
C37 C38 C21 119.9(3)
C37 C38 C39 120.2(3)
C21 C38 C39 107.4(3)
C53 C39 C40 121.0(3)
C53 C39 C38 119.0(3)
C40 C39 C38 107.8(3)
C41 C40 C39 119.7(3)
C41 C40 C22 119.2(3)
C39 C40 C22 108.5(3)
C40 C41 C42 119.7(3)
C40 C41 C55 119.3(3)
C42 C41 C55 108.5(3)
C24 C42 C41 120.8(3)
C24 C42 C43 118.6(3)
C41 C42 C43 108.1(3)
C44 C43 C42 118.8(3)
C44 C43 C56 120.0(3)
C42 C43 C56 108.2(3)
C43 C44 C26 121.2(3)
C43 C44 C45 119.7(3)
C26 C44 C45 109.0(3)
C46 C45 C28 121.6(3)
C46 C45 C44 119.6(3)
C28 C45 C44 107.6(3)
C45 C46 C47 118.9(3)
C45 C46 C57 121.1(3)
C47 C46 C57 107.4(3)
C30 C47 C46 118.9(3)
C30 C47 C48 120.3(3)
C46 C47 C48 108.5(3)
C49 C48 C58 120.5(3)
C49 C48 C47 119.1(3)
C58 C48 C47 107.4(3)
C48 C49 C50 119.6(3)
C48 C49 C32 120.4(3)
C50 C49 C32 108.0(3)
C51 C50 C49 120.6(3)
C51 C50 C34 119.8(3)
C49 C50 C34 107.5(3)
C50 C51 C52 120.1(3)
C50 C51 C59 119.7(3)
C52 C51 C59 108.2(3)
C36 C52 C51 120.7(3)
C36 C52 C53 119.2(3)
C51 C52 C53 107.8(3)
C39 C53 C54 119.4(3)
C39 C53 C52 120.8(3)
C54 C53 C52 108.2(3)
C55 C54 C53 120.6(3)
C55 C54 C59 119.7(3)
C53 C54 C59 107.9(3)
C54 C55 C56 120.9(3)
C54 C55 C41 120.1(3)
C56 C55 C41 107.1(3)
C57 C56 C43 120.5(3)
C57 C56 C55 119.4(3)
C43 C56 C55 108.1(3)
C56 C57 C58 120.7(3)
C56 C57 C46 119.0(3)
C58 C57 C46 107.9(3)
C59 C58 C48 119.8(3)
C59 C58 C57 119.6(3)
C48 C58 C57 108.8(3)
C58 C59 C51 119.9(3)
C58 C59 C54 119.8(3)
C51 C59 C54 108.0(3)
O5 C60 C62 111.1(3)
O5 C60 C61 109.4(3)
C62 C60 C61 111.8(4)
O5 C60 C63 99.9(3)
C62 C60 C63 111.6(3)
C61 C60 C63 112.5(4)
C60 C61 H61A 109.5
C60 C61 H61B 109.5
H61A C61 H61B 109.5
C60 C61 H61C 109.5
H61A C61 H61C 109.5
H61B C61 H61C 109.5
C60 C62 H62A 109.5
C60 C62 H62B 109.5
H62A C62 H62B 109.5
C60 C62 H62C 109.5
H62A C62 H62C 109.5
H62B C62 H62C 109.5
C60 C63 H63A 109.5
C60 C63 H63B 109.5
H63A C63 H63B 109.5
C60 C63 H63C 109.5
H63A C63 H63C 109.5
H63B C63 H63C 109.5
O7 C64 C66 108.8(3)
O7 C64 C65 100.4(3)
C66 C64 C65 111.4(3)
O7 C64 C67 111.0(3)
C66 C64 C67 112.3(3)
C65 C64 C67 112.3(3)
C64 C65 H65A 109.5
C64 C65 H65B 109.5
H65A C65 H65B 109.5
C64 C65 H65C 109.5
H65A C65 H65C 109.5
H65B C65 H65C 109.5
C64 C66 H66A 109.5
C64 C66 H66B 109.5
H66A C66 H66B 109.5
C64 C66 H66C 109.5
H66A C66 H66C 109.5
H66B C66 H66C 109.5
C64 C67 H67A 109.5
C64 C67 H67B 109.5
H67A C67 H67B 109.5
C64 C67 H67C 109.5
H67A C67 H67C 109.5
H67B C67 H67C 109.5
C69 O11 O12 103.0(2)
C127 O12 O11 108.2(2)
C75 O13 O14 103.7(2)
C131 O14 O13 107.0(2)
O8 C68 C78 121.5(3)
O8 C68 C69 122.0(3)
C78 C68 C69 116.4(3)
O11 C69 C81 112.7(3)
O11 C69 C70 105.0(3)
C81 C69 C70 99.5(3)
O11 C69 C68 109.6(3)
C81 C69 C68 111.0(3)
C70 C69 C68 118.6(3)
C71 C70 C83 118.8(3)
C71 C70 C69 129.4(3)
C83 C70 C69 107.9(3)
C70 C71 C86 118.9(3)
C70 C71 C72 129.8(3)
C86 C71 C72 106.3(3)
O9 C72 C73 128.7(3)
O9 C72 C71 128.1(3)
C73 C72 C71 103.2(3)
C74 C73 C87 118.7(3)
C74 C73 C72 129.7(3)
C87 C73 C72 106.0(3)
C73 C74 C90 119.0(3)
C73 C74 C75 130.0(3)
C90 C74 C75 107.4(3)
O13 C75 C92 113.0(3)
O13 C75 C74 103.9(3)
C92 C75 C74 100.6(3)
O13 C75 C76 110.3(3)
C92 C75 C76 110.8(3)
C74 C75 C76 117.9(3)
O10 C76 C77 121.8(3)
O10 C76 C75 121.1(3)
C77 C76 C75 116.9(3)
C78 C77 C76 124.8(3)
C78 C77 C94 121.9(3)
C76 C77 C94 113.2(3)
C77 C78 C79 122.6(3)
C77 C78 C68 124.4(3)
C79 C78 C68 112.9(3)
C96 C79 C78 112.5(3)
C96 C79 C80 101.8(3)
C78 C79 C80 110.6(3)
C96 C79 Cl3 112.2(2)
C78 C79 Cl3 108.6(2)
C80 C79 Cl3 111.1(2)
C81 C80 C98 120.5(3)
C81 C80 C79 123.2(3)
C98 C80 C79 109.2(3)
C80 C81 C82 118.8(3)
C80 C81 C69 125.4(3)
C82 C81 C69 109.9(3)
C100 C82 C81 121.6(3)
C100 C82 C83 120.4(3)
C81 C82 C83 107.2(3)
C84 C83 C70 122.1(3)
C84 C83 C82 119.3(3)
C70 C83 C82 109.6(3)
C83 C84 C85 119.2(3)
C83 C84 C102 120.3(3)
C85 C84 C102 107.8(3)
C86 C85 C84 118.2(3)
C86 C85 C104 120.5(3)
C84 C85 C104 108.9(3)
C85 C86 C71 122.5(3)
C85 C86 C87 119.5(3)
C71 C86 C87 109.2(3)
C88 C87 C86 120.4(3)
C88 C87 C73 122.2(3)
C86 C87 C73 108.0(3)
C87 C88 C89 118.7(3)
C87 C88 C105 120.5(3)
C89 C88 C105 108.5(3)
C90 C89 C88 118.8(3)
C90 C89 C107 120.7(3)
C88 C89 C107 108.1(3)
C89 C90 C74 122.2(3)
C89 C90 C91 119.2(3)
C74 C90 C91 109.3(3)
C109 C91 C92 121.5(3)
C109 C91 C90 120.4(3)
C92 C91 C90 107.3(3)
C93 C92 C91 119.0(3)
C93 C92 C75 125.1(3)
C91 C92 C75 109.6(3)
C92 C93 C111 120.6(3)
C92 C93 C94 124.0(3)
C111 C93 C94 109.0(3)
C95 C94 C93 102.3(3)
C95 C94 C77 112.7(3)
C93 C94 C77 110.5(3)
C95 C94 Cl4 111.9(2)
C93 C94 Cl4 110.9(2)
C77 C94 Cl4 108.5(2)
C96 C95 C112 119.6(3)
C96 C95 C94 122.4(3)
C112 C95 C94 109.9(3)
C95 C96 C97 120.2(3)
C95 C96 C79 121.7(3)
C97 C96 C79 110.6(3)
C114 C97 C96 121.0(3)
C114 C97 C98 119.8(3)
C96 C97 C98 108.1(3)
C99 C98 C80 121.0(3)
C99 C98 C97 120.3(3)
C80 C98 C97 108.9(3)
C98 C99 C100 118.6(3)
C98 C99 C116 119.5(3)
C100 C99 C116 108.6(3)
C82 C100 C99 119.3(3)
C82 C100 C101 119.8(3)
C99 C100 C101 108.6(3)
C102 C101 C100 120.3(3)
C102 C101 C117 119.9(3)
C100 C101 C117 107.6(3)
C101 C102 C84 119.9(3)
C101 C102 C103 120.5(3)
C84 C102 C103 107.6(3)
C119 C103 C104 120.3(3)
C119 C103 C102 119.1(3)
C104 C103 C102 108.3(3)
C105 C104 C103 120.1(3)
C105 C104 C85 119.2(3)
C103 C104 C85 107.4(3)
C104 C105 C88 119.9(3)
C104 C105 C106 119.8(3)
C88 C105 C106 108.4(3)
C120 C106 C105 120.4(3)
C120 C106 C107 119.5(3)
C105 C106 C107 107.3(3)
C108 C107 C89 120.5(3)
C108 C107 C106 119.0(4)
C89 C107 C106 107.7(3)
C107 C108 C126 121.0(3)
C107 C108 C109 119.4(3)
C126 C108 C109 107.8(3)
C91 C109 C110 119.2(3)
C91 C109 C108 119.7(3)
C110 C109 C108 108.0(3)
C111 C110 C109 119.0(3)
C111 C110 C125 119.7(4)
C109 C110 C125 108.3(3)
C110 C111 C112 120.7(3)
C110 C111 C93 120.4(3)
C112 C111 C93 108.4(3)
C113 C112 C95 120.6(3)
C113 C112 C111 120.2(3)
C95 C112 C111 109.0(3)
C112 C113 C114 119.6(3)
C112 C113 C124 119.4(3)
C114 C113 C124 108.7(3)
C97 C114 C113 119.0(3)
C97 C114 C115 120.2(3)
C113 C114 C115 108.1(3)
C116 C115 C114 119.6(3)
C116 C115 C123 119.9(3)
C114 C115 C123 108.0(3)
C115 C116 C99 120.5(3)
C115 C116 C117 119.3(4)
C99 C116 C117 107.9(3)
C118 C117 C116 120.7(3)
C118 C117 C101 119.7(4)
C116 C117 C101 107.3(3)
C117 C118 C119 120.2(3)
C117 C118 C122 120.1(4)
C119 C118 C122 108.1(3)
C103 C119 C118 120.5(3)
C103 C119 C120 119.5(4)
C118 C119 C120 108.2(3)
C106 C120 C121 120.6(3)
C106 C120 C119 119.9(3)
C121 C120 C119 107.9(4)
C126 C121 C120 119.8(4)
C126 C121 C122 120.0(4)
C120 C121 C122 107.8(3)
C123 C122 C118 119.6(4)
C123 C122 C121 120.1(3)
C118 C122 C121 108.0(3)
C122 C123 C115 120.4(3)
C122 C123 C124 119.7(4)
C115 C123 C124 108.0(3)
C125 C124 C123 120.1(4)
C125 C124 C113 120.2(3)
C123 C124 C113 107.1(3)
C124 C125 C110 119.8(3)
C124 C125 C126 120.0(3)
C110 C125 C126 107.7(3)
C121 C126 C108 120.1(3)
C121 C126 C125 120.1(4)
C108 C126 C125 108.1(3)
O12 C127 C130 109.8(3)
O12 C127 C128 110.6(3)
C130 C127 C128 112.0(3)
O12 C127 C129 100.5(3)
C130 C127 C129 111.6(3)
C128 C127 C129 111.8(3)
C127 C128 H12A 109.5
C127 C128 H12B 109.5
H12A C128 H12B 109.5
C127 C128 H12C 109.5
H12A C128 H12C 109.5
H12B C128 H12C 109.5
C127 C129 H12D 109.5
C127 C129 H12E 109.5
H12D C129 H12E 109.5
C127 C129 H12F 109.5
H12D C129 H12F 109.5
H12E C129 H12F 109.5
C127 C130 H13A 109.5
C127 C130 H13B 109.5
H13A C130 H13B 109.5
C127 C130 H13C 109.5
H13A C130 H13C 109.5
H13B C130 H13C 109.5
O14 C131 C132 110.6(3)
O14 C131 C134 109.4(3)
C132 C131 C134 111.9(3)
O14 C131 C133 99.8(3)
C132 C131 C133 113.0(3)
C134 C131 C133 111.4(3)
C131 C132 H13D 109.5
C131 C132 H13E 109.5
H13D C132 H13E 109.5
C131 C132 H13F 109.5
H13D C132 H13F 109.5
H13E C132 H13F 109.5
C131 C133 H13G 109.5
C131 C133 H13H 109.5
H13G C133 H13H 109.5
C131 C133 H13I 109.5
H13G C133 H13I 109.5
H13H C133 H13I 109.5
C131 C134 H13J 109.5
C131 C134 H13K 109.5
H13J C134 H13K 109.5
C131 C134 H13L 109.5
H13J C134 H13L 109.5
H13K C134 H13L 109.5
C136 C135 Cl5 123.1(6)
C136 C135 H13M 106.6
Cl5 C135 H13M 106.6
C136 C135 H13N 106.6
Cl5 C135 H13N 106.6
H13M C135 H13N 106.5
C135 C136 Cl6 109.9(4)
C135 C136 H13O 109.7
Cl6 C136 H13O 109.7
C135 C136 H13P 109.7
Cl6 C136 H13P 109.7
H13O C136 H13P 108.2
S1 C137 S2 179.1(4)
S4 C138 S3 170.7(6)
S6 C139 S5 53.0(8)
S6 C139 S7 130.2(13)
S5 C139 S7 146.7(14)
S6 S5 C139 51.2(7)
C139 S6 S5 75.8(11)

loop_
_geom_bond_atom_site_label_1
_geom_bond_atom_site_label_2
_geom_bond_distance
Cl1 C12 1.837(3)
Cl2 C27 1.829(3)
O1 C1 1.208(4)
O2 C5 1.203(4)
O3 C9 1.198(4)
O4 C2 1.419(4)
O4 O5 1.486(3)
O5 C60 1.456(4)
O6 C8 1.420(4)
O6 O7 1.484(3)
O7 C64 1.447(4)
C1 C11 1.522(4)
C1 C2 1.564(5)
C2 C14 1.521(5)
C2 C3 1.552(5)
C3 C4 1.370(5)
C3 C16 1.449(5)
C4 C19 1.444(5)
C4 C5 1.511(5)
C5 C6 1.518(5)
C6 C7 1.379(5)
C6 C20 1.443(5)
C7 C23 1.449(5)
C7 C8 1.538(5)
C8 C25 1.530(4)
C8 C9 1.570(5)
C9 C10 1.524(5)
C10 C11 1.350(5)
C10 C27 1.520(4)
C11 C12 1.519(5)
C12 C13 1.505(5)
C12 C29 1.505(4)
C13 C14 1.359(5)
C13 C31 1.443(5)
C14 C15 1.437(5)
C15 C33 1.383(5)
C15 C16 1.446(5)
C16 C17 1.378(5)
C17 C18 1.439(5)
C17 C35 1.443(5)
C18 C19 1.375(5)
C18 C37 1.451(5)
C19 C20 1.445(5)
C20 C21 1.383(5)
C21 C38 1.438(5)
C21 C22 1.441(5)
C22 C23 1.391(5)
C22 C40 1.453(5)
C23 C24 1.431(5)
C24 C42 1.399(5)
C24 C25 1.435(5)
C25 C26 1.366(5)
C26 C44 1.428(5)
C26 C27 1.519(5)
C27 C28 1.509(5)
C28 C29 1.358(5)
C28 C45 1.436(5)
C29 C30 1.436(5)
C30 C47 1.398(5)
C30 C31 1.435(5)
C31 C32 1.392(5)
C32 C33 1.440(5)
C32 C49 1.454(5)
C33 C34 1.441(5)
C34 C35 1.382(5)
C34 C50 1.455(5)
C35 C36 1.457(5)
C36 C52 1.394(5)
C36 C37 1.445(5)
C37 C38 1.385(5)
C38 C39 1.464(5)
C39 C53 1.394(5)
C39 C40 1.432(5)
C40 C41 1.401(5)
C41 C42 1.433(5)
C41 C55 1.460(5)
C42 C43 1.442(5)
C43 C44 1.395(5)
C43 C56 1.448(5)
C44 C45 1.453(5)
C45 C46 1.378(5)
C46 C47 1.445(5)
C46 C57 1.454(5)
C47 C48 1.454(5)
C48 C49 1.395(5)
C48 C58 1.436(5)
C49 C50 1.444(5)
C50 C51 1.389(5)
C51 C52 1.438(5)
C51 C59 1.450(5)
C52 C53 1.457(5)
C53 C54 1.438(5)
C54 C55 1.381(5)
C54 C59 1.451(5)
C55 C56 1.448(5)
C56 C57 1.384(5)
C57 C58 1.443(5)
C58 C59 1.404(5)
C60 C62 1.511(5)
C60 C61 1.513(5)
C60 C63 1.525(6)
C61 H61A 0.9800
C61 H61B 0.9800
C61 H61C 0.9800
C62 H62A 0.9800
C62 H62B 0.9800
C62 H62C 0.9800
C63 H63A 0.9800
C63 H63B 0.9800
C63 H63C 0.9800
C64 C66 1.517(5)
C64 C65 1.519(5)
C64 C67 1.531(5)
C65 H65A 0.9800
C65 H65B 0.9800
C65 H65C 0.9800
C66 H66A 0.9800
C66 H66B 0.9800
C66 H66C 0.9800
C67 H67A 0.9800
C67 H67B 0.9800
C67 H67C 0.9800
Cl3 C79 1.828(3)
Cl4 C94 1.829(3)
O8 C68 1.190(4)
O9 C72 1.200(4)
O10 C76 1.200(4)
O11 C69 1.421(4)
O11 O12 1.486(3)
O12 C127 1.462(4)
O13 C75 1.420(4)
O13 O14 1.489(3)
O14 C131 1.449(4)
C68 C78 1.534(5)
C68 C69 1.561(5)
C69 C81 1.525(5)
C69 C70 1.550(5)
C70 C71 1.381(5)
C70 C83 1.431(5)
C71 C86 1.431(5)
C71 C72 1.513(5)
C72 C73 1.506(5)
C73 C74 1.362(5)
C73 C87 1.458(5)
C74 C90 1.447(5)
C74 C75 1.545(5)
C75 C92 1.524(5)
C75 C76 1.561(5)
C76 C77 1.521(5)
C77 C78 1.340(4)
C77 C94 1.528(5)
C78 C79 1.526(5)
C79 C96 1.510(5)
C79 C80 1.528(4)
C80 C81 1.353(5)
C80 C98 1.433(5)
C81 C82 1.434(5)
C82 C100 1.392(5)
C82 C83 1.443(5)
C83 C84 1.384(5)
C84 C85 1.433(5)
C84 C102 1.454(5)
C85 C86 1.382(5)
C85 C104 1.453(5)
C86 C87 1.442(5)
C87 C88 1.373(5)
C88 C89 1.440(5)
C88 C105 1.441(5)
C89 C90 1.380(5)
C89 C107 1.446(5)
C90 C91 1.456(5)
C91 C109 1.389(5)
C91 C92 1.439(5)
C92 C93 1.349(5)
C93 C111 1.447(5)
C93 C94 1.513(5)
C94 C95 1.506(5)
C95 C96 1.370(5)
C95 C112 1.424(5)
C96 C97 1.424(5)
C97 C114 1.384(5)
C97 C98 1.449(5)
C98 C99 1.397(5)
C99 C100 1.421(5)
C99 C116 1.440(5)
C100 C101 1.441(5)
C101 C102 1.375(5)
C101 C117 1.457(5)
C102 C103 1.457(5)
C103 C119 1.393(5)
C103 C104 1.441(5)
C104 C105 1.388(5)
C105 C106 1.443(5)
C106 C120 1.388(5)
C106 C107 1.468(5)
C107 C108 1.381(5)
C108 C126 1.439(5)
C108 C109 1.461(5)
C109 C110 1.431(5)
C110 C111 1.394(5)
C110 C125 1.450(5)
C111 C112 1.431(5)
C112 C113 1.395(5)
C113 C114 1.429(5)
C113 C124 1.462(5)
C114 C115 1.451(5)
C115 C116 1.396(5)
C115 C123 1.452(5)
C116 C117 1.448(5)
C117 C118 1.391(5)
C118 C119 1.435(5)
C118 C122 1.442(5)
C119 C120 1.450(5)
C120 C121 1.440(5)
C121 C126 1.385(5)
C121 C122 1.451(5)
C122 C123 1.393(5)
C123 C124 1.453(5)
C124 C125 1.388(5)
C125 C126 1.453(5)
C127 C130 1.500(5)
C127 C128 1.512(5)
C127 C129 1.517(5)
C128 H12A 0.9800
C128 H12B 0.9800
C128 H12C 0.9800
C129 H12D 0.9800
C129 H12E 0.9800
C129 H12F 0.9800
C130 H13A 0.9800
C130 H13B 0.9800
C130 H13C 0.9800
C131 C132 1.517(5)
C131 C134 1.517(5)
C131 C133 1.525(5)
C132 H13D 0.9800
C132 H13E 0.9800
C132 H13F 0.9800
C133 H13G 0.9800
C133 H13H 0.9800
C133 H13I 0.9800
C134 H13J 0.9800
C134 H13K 0.9800
C134 H13L 0.9800
C135 C136 1.479(8)
C135 Cl5 1.721(7)
C135 H13M 0.9900
C135 H13N 0.9900
C136 Cl6 1.629(5)
C136 H13O 0.9900
C136 H13P 0.9900
C137 S1 1.491(5)
C137 S2 1.568(5)
C138 S4 1.491(9)
C138 S3 1.550(10)
C139 S6 1.380(18)
C139 S5 1.716(19)
C139 S7 1.912(19)
S5 S6 1.415(12)
